data_1509305
loop_
_publ_author_name
'Kremer, R.K.'
'Gibson, B.'
'Ziebeck, K.R.A.'
'Poettgen, R.'
'Simon, A.'

_publ_section_title
;
 Ternary germanides Ln Ag Ge (Ln = Y, Sm, Gd - Lu) with ordered Fe2 P -
 type structure
;
_journal_name_full 'Journal of Alloys Compd.'
_journal_page_first 34
_journal_page_last 40
_journal_paper_doi 10.1016/0925-8388(96)02201-3
_journal_volume 239
_journal_year 1996
_chemical_formula_sum 'Ag Er Ge'
_chemical_name_systematic 'Er Ag Ge'
_space_group_IT_number 189
_symmetry_space_group_name_Hall 'P -6 -2'
_symmetry_space_group_name_H-M 'P -6 2 m'
_cell_angle_alpha 90
_cell_angle_beta 90
_cell_angle_gamma 120
_cell_formula_units_Z 3
_cell_length_a 7.0649
_cell_length_b 7.0649
_cell_length_c 4.1665
_cell_volume 180.100
_citation_journal_id_ASTM JALCEU
_cod_data_source_file silver1-2_215.cif
_cod_data_source_block Ag1Er1Ge1
_cod_original_cell_volume 180.1001
_cod_original_formula_sum 'Ag1 Er1 Ge1'
_cod_database_code 1509305

loop_
_symmetry_equiv_pos_as_xyz
x,y,z
-x+y,-x,-z
-y,x-y,z
x,y,-z
-x+y,-x,z
-y,x-y,-z
y,x,z
x-y,-y,-z
-x,-x+y,z
y,x,-z
x-y,-y,z
-x,-x+y,-z

loop_
_atom_site_label
_atom_site_type_symbol
_atom_site_fract_x
_atom_site_fract_y
_atom_site_fract_z
_atom_site_occupancy
_atom_site_U_iso_or_equiv
Ag1 Ag 0.2498 0 0.5 1 0.0
Ge2 Ge 0 0 0 1 0.0
Ge1 Ge 0.3333 0.6667 0.5 1 0.0
Er1 Er 0.5825 0 0 1 0.0
